data_4067945
loop_
_publ_author_name
'Gil-Rubio, Juan'
'Guerrero-Leal, Juan'
'Blaya, Mar\'ia'
'Vicente, Jos\'e'
'Bautista, Delia'
'Jones, Peter G.'

_publ_section_title
;
 Reactions of Half-Sandwich Ethene Complexes of Rhodium(I) toward
 Iodoperfluorocarbons: Perfluoro-alkylation or -arylation of Coordinated
 Ethene versus Oxidative Addition
;
_journal_issue 4
_journal_name_full Organometallics
_journal_page_first 1287
_journal_paper_doi 10.1021/om2009588
_journal_volume 31
_journal_year 2012
_chemical_formula_sum 'C17 H24 F9 I P Rh'
_chemical_formula_weight 660.14
_chemical_name_systematic
; 
 ? 
;
_space_group_IT_number 14
_symmetry_cell_setting monoclinic
_symmetry_space_group_name_Hall '-P 2ybc'
_symmetry_space_group_name_H-M 'P 1 21/c 1'
_atom_sites_solution_hydrogens geom
_atom_sites_solution_primary direct
_atom_sites_solution_secondary difmap
_audit_creation_method SHELXL-97
_cell_angle_alpha 90.00
_cell_angle_beta 99.886(2)
_cell_angle_gamma 90.00
_cell_formula_units_Z 4
_cell_length_a 9.4279(4)
_cell_length_b 13.1022(5)
_cell_length_c 18.0704(7)
_cell_measurement_reflns_used 7921
_cell_measurement_temperature 100(2)
_cell_measurement_theta_max 28.01
_cell_measurement_theta_min 2.69
_cell_volume 2199.02(15)
_computing_cell_refinement 'Bruker SAINT'
_computing_data_collection 'Bruker SMART'
_computing_data_reduction 'Bruker SAINT'
_computing_molecular_graphics 'Bruker SHELXTL'
_computing_publication_material 'Bruker SHELXTL'
_computing_structure_refinement 'SHELXL-97 (Sheldrick, 1997)'
_computing_structure_solution 'SHELXS-97 (Sheldrick, 1990)'
_diffrn_ambient_temperature 100(2)
_diffrn_detector_area_resol_mean 8.26
_diffrn_measured_fraction_theta_full 0.995
_diffrn_measured_fraction_theta_max 0.946
_diffrn_measurement_device_type 'Bruker SMART APEX CCD'
_diffrn_measurement_method \w-scan
_diffrn_radiation_monochromator graphite
_diffrn_radiation_source 'fine-focus sealed tube'
_diffrn_radiation_type MoK\a
_diffrn_radiation_wavelength 0.71073
_diffrn_reflns_av_R_equivalents 0.0223
_diffrn_reflns_av_sigmaI/netI 0.0177
_diffrn_reflns_limit_h_max 12
_diffrn_reflns_limit_h_min -12
_diffrn_reflns_limit_k_max 17
_diffrn_reflns_limit_k_min -17
_diffrn_reflns_limit_l_max 23
_diffrn_reflns_limit_l_min -23
_diffrn_reflns_number 24816
_diffrn_reflns_theta_full 27.00
_diffrn_reflns_theta_max 28.09
_diffrn_reflns_theta_min 1.93
_exptl_absorpt_coefficient_mu 2.329
_exptl_absorpt_correction_T_max 0.9126
_exptl_absorpt_correction_T_min 0.6541
_exptl_absorpt_correction_type multi-scan
_exptl_absorpt_process_details SADABS
_exptl_crystal_colour red
_exptl_crystal_density_diffrn 1.994
_exptl_crystal_density_method 'not measured'
_exptl_crystal_description lath
_exptl_crystal_F_000 1280
_exptl_crystal_size_max 0.26
_exptl_crystal_size_mid 0.18
_exptl_crystal_size_min 0.04
_refine_diff_density_max 0.574
_refine_diff_density_min -0.450
_refine_diff_density_rms 0.083
_refine_ls_extinction_method none
_refine_ls_goodness_of_fit_ref 1.038
_refine_ls_hydrogen_treatment 'rigid methyls, others riding'
_refine_ls_matrix_type full
_refine_ls_number_parameters 270
_refine_ls_number_reflns 5074
_refine_ls_number_restraints 0
_refine_ls_restrained_S_all 1.038
_refine_ls_R_factor_all 0.0203
_refine_ls_R_factor_gt 0.0190
_refine_ls_shift/su_max 0.003
_refine_ls_shift/su_mean 0.000
_refine_ls_structure_factor_coef Fsqd
_refine_ls_weighting_details 'calc w=1/[\s^2^(Fo^2^)+(0.0243P)^2^+1.6205P] where P=(Fo^2^+2Fc^2^)/3'
_refine_ls_weighting_scheme calc
_refine_ls_wR_factor_gt 0.0456
_refine_ls_wR_factor_ref 0.0462
_reflns_number_gt 4837
_reflns_number_total 5074
_reflns_threshold_expression >2sigma(I)
_cod_data_source_file om2009588_si_002.cif
_cod_data_source_block jgl349s
_cod_original_sg_symbol_H-M 'P 2(1)/c'
_cod_database_code 4067945

loop_
_symmetry_equiv_pos_as_xyz
'x, y, z'
'-x, y+1/2, -z+1/2'
'-x, -y, -z'
'x, -y-1/2, z-1/2'

loop_
_atom_site_label
_atom_site_type_symbol
_atom_site_fract_x
_atom_site_fract_y
_atom_site_fract_z
_atom_site_U_iso_or_equiv
_atom_site_adp_type
_atom_site_occupancy
_atom_site_symmetry_multiplicity
_atom_site_calc_flag
_atom_site_refinement_flags
Rh1 Rh 0.287832(14) 0.732297(10) 0.346171(7) 0.01037(4) Uani 1 1 d .
I1 I 0.258577(13) 0.834111(9) 0.215409(6) 0.01658(4) Uani 1 1 d .
P1 P 0.37474(5) 0.59555(4) 0.28818(3) 0.01438(9) Uani 1 1 d .
F1 F 0.47780(12) 0.89407(8) 0.40206(6) 0.0182(2) Uani 1 1 d .
F2 F 0.57357(12) 0.80578(9) 0.32138(6) 0.0187(2) Uani 1 1 d .
F3 F 0.66196(13) 0.66230(8) 0.41264(7) 0.0244(3) Uani 1 1 d .
F4 F 0.52847(12) 0.70346(10) 0.49469(7) 0.0241(3) Uani 1 1 d .
F5 F 0.66380(13) 0.87747(9) 0.52778(7) 0.0286(3) Uani 1 1 d .
F6 F 0.78712(13) 0.86098(10) 0.43639(7) 0.0300(3) Uani 1 1 d .
F7 F 0.93337(14) 0.82015(10) 0.57403(8) 0.0325(3) Uani 1 1 d .
F8 F 0.91164(14) 0.68794(11) 0.50294(8) 0.0349(3) Uani 1 1 d .
F9 F 0.78517(14) 0.70125(11) 0.59041(7) 0.0305(3) Uani 1 1 d .
C11 C 0.4915(2) 0.79428(14) 0.37735(10) 0.0148(3) Uani 1 1 d .
C12 C 0.5983(2) 0.74240(14) 0.44185(11) 0.0159(4) Uani 1 1 d .
C13 C 0.7206(2) 0.80989(14) 0.48503(11) 0.0184(4) Uani 1 1 d .
C14 C 0.8396(2) 0.75259(15) 0.53918(11) 0.0200(4) Uani 1 1 d .
C21 C 0.5271(2) 0.61074(16) 0.23958(11) 0.0215(4) Uani 1 1 d .
H21A H 0.6143 0.6243 0.2763 0.032 Uiso 1 1 calc R
H21B H 0.5090 0.6680 0.2044 0.032 Uiso 1 1 calc R
H21C H 0.5401 0.5481 0.2119 0.032 Uiso 1 1 calc R
C22 C 0.2393(2) 0.54444(16) 0.21372(11) 0.0215(4) Uani 1 1 d .
H22A H 0.2804 0.4876 0.1892 0.032 Uiso 1 1 calc R
H22B H 0.2079 0.5980 0.1767 0.032 Uiso 1 1 calc R
H22C H 0.1567 0.5201 0.2351 0.032 Uiso 1 1 calc R
C23 C 0.4230(2) 0.48438(14) 0.34713(12) 0.0215(4) Uani 1 1 d .
H23A H 0.4554 0.4296 0.3171 0.032 Uiso 1 1 calc R
H23B H 0.3389 0.4613 0.3678 0.032 Uiso 1 1 calc R
H23C H 0.5008 0.5023 0.3884 0.032 Uiso 1 1 calc R
C1 C 0.1986(2) 0.67249(14) 0.44316(10) 0.0146(4) Uani 1 1 d .
C2 C 0.2102(2) 0.78156(14) 0.45190(10) 0.0152(4) Uani 1 1 d .
C3 C 0.1238(2) 0.82764(13) 0.38923(10) 0.0145(4) Uani 1 1 d .
C4 C 0.04752(19) 0.74681(14) 0.34308(10) 0.0150(4) Uani 1 1 d .
C5 C 0.0920(2) 0.65265(14) 0.37690(10) 0.0148(4) Uani 1 1 d .
C6 C 0.2516(2) 0.59352(15) 0.50133(11) 0.0206(4) Uani 1 1 d .
H6A H 0.3285 0.6227 0.5387 0.031 Uiso 1 1 calc R
H6B H 0.2890 0.5347 0.4772 0.031 Uiso 1 1 calc R
H6C H 0.1721 0.5715 0.5261 0.031 Uiso 1 1 calc R
C7 C 0.2849(2) 0.83833(15) 0.51972(11) 0.0202(4) Uani 1 1 d .
H7A H 0.3446 0.8926 0.5039 0.030 Uiso 1 1 calc R
H7B H 0.3459 0.7910 0.5531 0.030 Uiso 1 1 calc R
H7C H 0.2130 0.8684 0.5464 0.030 Uiso 1 1 calc R
C8 C 0.1019(2) 0.93985(14) 0.37783(11) 0.0204(4) Uani 1 1 d .
H8A H 0.0200 0.9620 0.4007 0.031 Uiso 1 1 calc R
H8B H 0.0825 0.9549 0.3239 0.031 Uiso 1 1 calc R
H8C H 0.1888 0.9763 0.4014 0.031 Uiso 1 1 calc R
C9 C -0.0702(2) 0.76284(16) 0.27720(11) 0.0200(4) Uani 1 1 d .
H9A H -0.0758 0.7036 0.2437 0.030 Uiso 1 1 calc R
H9B H -0.0499 0.8242 0.2499 0.030 Uiso 1 1 calc R
H9C H -0.1622 0.7712 0.2949 0.030 Uiso 1 1 calc R
C10 C 0.0235(2) 0.55104(15) 0.35649(11) 0.0213(4) Uani 1 1 d .
H10A H -0.0484 0.5371 0.3884 0.032 Uiso 1 1 calc R
H10B H 0.0974 0.4977 0.3640 0.032 Uiso 1 1 calc R
H10C H -0.0234 0.5519 0.3037 0.032 Uiso 1 1 calc R

loop_
_atom_site_aniso_label
_atom_site_aniso_U_11
_atom_site_aniso_U_22
_atom_site_aniso_U_33
_atom_site_aniso_U_23
_atom_site_aniso_U_13
_atom_site_aniso_U_12
Rh1 0.01055(7) 0.01052(7) 0.00988(7) 0.00037(4) 0.00128(5) -0.00061(5)
I1 0.01772(7) 0.01833(7) 0.01353(7) 0.00505(4) 0.00220(5) -0.00063(4)
P1 0.0150(2) 0.0137(2) 0.0148(2) -0.00146(16) 0.00364(17) 0.00017(17)
F1 0.0186(5) 0.0120(5) 0.0226(6) -0.0003(4) -0.0002(4) -0.0016(4)
F2 0.0144(5) 0.0241(6) 0.0184(6) 0.0025(4) 0.0048(4) -0.0040(4)
F3 0.0229(6) 0.0189(6) 0.0284(7) -0.0043(5) -0.0040(5) 0.0056(4)
F4 0.0171(6) 0.0324(7) 0.0213(6) 0.0113(5) -0.0012(5) -0.0080(5)
F5 0.0254(6) 0.0241(6) 0.0319(7) -0.0111(5) -0.0070(5) 0.0036(5)
F6 0.0214(6) 0.0345(7) 0.0312(7) 0.0156(6) -0.0033(5) -0.0138(5)
F7 0.0230(7) 0.0293(7) 0.0385(8) 0.0028(6) -0.0138(6) -0.0080(5)
F8 0.0225(7) 0.0478(8) 0.0322(7) -0.0071(6) -0.0019(6) 0.0136(6)
F9 0.0242(7) 0.0413(7) 0.0241(7) 0.0135(6) -0.0015(5) -0.0062(6)
C11 0.0148(9) 0.0154(8) 0.0141(9) -0.0001(7) 0.0021(7) -0.0012(7)
C12 0.0146(9) 0.0148(8) 0.0178(9) 0.0005(7) 0.0017(7) -0.0033(7)
C13 0.0160(9) 0.0168(9) 0.0211(10) 0.0019(7) -0.0004(7) -0.0040(7)
C14 0.0157(9) 0.0228(10) 0.0198(10) 0.0005(8) -0.0014(8) -0.0027(7)
C21 0.0209(10) 0.0220(10) 0.0233(10) -0.0030(8) 0.0086(8) 0.0001(8)
C22 0.0238(10) 0.0222(10) 0.0179(9) -0.0070(7) 0.0023(8) -0.0034(8)
C23 0.0248(10) 0.0138(9) 0.0262(10) 0.0032(7) 0.0052(8) 0.0046(7)
C1 0.0144(9) 0.0175(9) 0.0125(9) 0.0006(6) 0.0036(7) -0.0012(7)
C2 0.0152(9) 0.0175(9) 0.0137(9) -0.0009(7) 0.0045(7) -0.0005(7)
C3 0.0120(8) 0.0167(9) 0.0153(9) -0.0019(7) 0.0039(7) 0.0003(7)
C4 0.0117(8) 0.0181(9) 0.0156(9) -0.0015(7) 0.0029(7) -0.0010(7)
C5 0.0134(9) 0.0170(9) 0.0151(9) -0.0013(7) 0.0055(7) -0.0026(7)
C6 0.0248(10) 0.0209(10) 0.0165(9) 0.0048(7) 0.0045(8) 0.0000(8)
C7 0.0219(10) 0.0232(10) 0.0151(9) -0.0055(7) 0.0018(8) -0.0007(8)
C8 0.0203(10) 0.0162(9) 0.0242(10) -0.0012(7) 0.0026(8) 0.0026(7)
C9 0.0152(9) 0.0240(10) 0.0196(10) 0.0003(7) -0.0007(8) -0.0005(7)
C10 0.0225(10) 0.0184(9) 0.0243(10) -0.0025(8) 0.0074(8) -0.0061(8)

loop_
_atom_type_symbol
_atom_type_description
_atom_type_scat_dispersion_real
_atom_type_scat_dispersion_imag
_atom_type_scat_source
C C 0.0033 0.0016 'International Tables Vol C Tables 4.2.6.8 and 6.1.1.4'
H H 0.0000 0.0000 'International Tables Vol C Tables 4.2.6.8 and 6.1.1.4'
F F 0.0171 0.0103 'International Tables Vol C Tables 4.2.6.8 and 6.1.1.4'
P P 0.1023 0.0942 'International Tables Vol C Tables 4.2.6.8 and 6.1.1.4'
Rh Rh -1.1178 0.9187 'International Tables Vol C Tables 4.2.6.8 and 6.1.1.4'
I I -0.4742 1.8119 'International Tables Vol C Tables 4.2.6.8 and 6.1.1.4'

loop_
_geom_angle_atom_site_label_1
_geom_angle_atom_site_label_2
_geom_angle_atom_site_label_3
_geom_angle
C11 Rh1 C1 112.58(7)
C11 Rh1 C3 110.57(7)
C1 Rh1 C3 62.69(7)
C11 Rh1 C2 94.47(7)
C1 Rh1 C2 37.58(7)
C3 Rh1 C2 36.70(7)
C11 Rh1 C4 148.25(7)
C1 Rh1 C4 62.26(7)
C3 Rh1 C4 37.88(6)
C2 Rh1 C4 61.83(7)
C11 Rh1 C5 150.22(7)
C1 Rh1 C5 37.65(7)
C3 Rh1 C5 62.00(6)
C2 Rh1 C5 61.87(7)
C4 Rh1 C5 36.18(7)
C11 Rh1 P1 92.48(5)
C1 Rh1 P1 107.40(5)
C3 Rh1 P1 156.86(5)
C2 Rh1 P1 143.44(5)
C4 Rh1 P1 119.21(5)
C5 Rh1 P1 96.99(5)
C11 Rh1 I1 89.71(5)
C1 Rh1 I1 151.24(5)
C3 Rh1 I1 93.22(5)
C2 Rh1 I1 127.16(5)
C4 Rh1 I1 89.16(5)
C5 Rh1 I1 118.58(5)
P1 Rh1 I1 88.673(13)
C23 P1 C22 102.26(10)
C23 P1 C21 103.41(10)
C22 P1 C21 101.28(9)
C23 P1 Rh1 115.55(7)
C22 P1 Rh1 111.42(7)
C21 P1 Rh1 120.54(7)
F2 C11 F1 103.06(14)
F2 C11 C12 102.90(14)
F1 C11 C12 104.64(14)
F2 C11 Rh1 116.91(12)
F1 C11 Rh1 108.80(11)
C12 C11 Rh1 118.82(12)
F4 C12 F3 106.52(15)
F4 C12 C13 105.67(15)
F3 C12 C13 107.19(15)
F4 C12 C11 111.24(15)
F3 C12 C11 108.53(15)
C13 C12 C11 117.13(15)
F6 C13 F5 108.93(16)
F6 C13 C14 106.64(15)
F5 C13 C14 105.82(15)
F6 C13 C12 110.16(16)
F5 C13 C12 109.19(15)
C14 C13 C12 115.84(15)
F9 C14 F8 108.36(17)
F9 C14 F7 108.33(16)
F8 C14 F7 107.66(17)
F9 C14 C13 111.35(16)
F8 C14 C13 111.95(16)
F7 C14 C13 109.06(16)
C2 C1 C5 107.32(16)
C2 C1 C6 126.76(17)
C5 C1 C6 123.83(16)
C2 C1 Rh1 72.74(10)
C5 C1 Rh1 73.32(10)
C6 C1 Rh1 132.32(14)
C3 C2 C1 108.30(16)
C3 C2 C7 124.61(17)
C1 C2 C7 126.67(17)
C3 C2 Rh1 70.67(10)
C1 C2 Rh1 69.67(10)
C7 C2 Rh1 131.17(14)
C2 C3 C4 107.94(16)
C2 C3 C8 125.35(17)
C4 C3 C8 126.32(17)
C2 C3 Rh1 72.63(10)
C4 C3 Rh1 72.38(10)
C8 C3 Rh1 126.25(13)
C5 C4 C3 107.86(16)
C5 C4 C9 126.38(17)
C3 C4 C9 125.35(17)
C5 C4 Rh1 72.15(10)
C3 C4 Rh1 69.74(10)
C9 C4 Rh1 129.33(13)
C4 C5 C1 108.32(16)
C4 C5 C10 126.00(17)
C1 C5 C10 124.88(17)
C4 C5 Rh1 71.66(10)
C1 C5 Rh1 69.03(10)
C10 C5 Rh1 133.04(13)

loop_
_geom_bond_atom_site_label_1
_geom_bond_atom_site_label_2
_geom_bond_distance
Rh1 C11 2.0716(19)
Rh1 C1 2.2138(18)
Rh1 C3 2.2292(18)
Rh1 C2 2.2545(18)
Rh1 C4 2.2647(18)
Rh1 C5 2.2710(18)
Rh1 P1 2.2967(5)
Rh1 I1 2.68611(19)
P1 C23 1.8157(19)
P1 C22 1.8161(19)
P1 C21 1.819(2)
F1 C11 1.395(2)
F2 C11 1.383(2)
F3 C12 1.360(2)
F4 C12 1.350(2)
F5 C13 1.345(2)
F6 C13 1.343(2)
F7 C14 1.331(2)
F8 C14 1.327(2)
F9 C14 1.318(2)
C11 C12 1.560(3)
C12 C13 1.553(3)
C13 C14 1.550(3)
C1 C2 1.440(3)
C1 C5 1.448(3)
C1 C6 1.498(2)
C2 C3 1.412(3)
C2 C7 1.502(2)
C3 C4 1.459(2)
C3 C8 1.494(3)
C4 C5 1.408(3)
C4 C9 1.497(3)
C5 C10 1.498(3)
